data_2215083
loop_
_publ_author_name
'Hwang, In-Chul'
'Ha, Kwang'

_publ_section_title Aquachlorido{4,4'-dibromo-2,2'-[propane-1,3-diylbis(nitrilomethylidyne)]diphenolato}manganese(III)
_journal_coeditor_code ER2038
_journal_issue 9
_journal_name_full 'Acta Crystallographica Section E'
_journal_page_first m2365
_journal_page_last m2365
_journal_paper_doi 10.1107/S1600536807039815
_journal_volume 63
_journal_year 2007
_chemical_formula_iupac '[Mn (C17 H14 Br2 N2 O2) Cl (H2 O)]'
_chemical_formula_moiety 'C17 H16 Br2 Cl Mn N2 O3'
_chemical_formula_sum 'C17 H16 Br2 Cl Mn N2 O3'
_chemical_formula_weight 546.53
_chemical_name_common
;
Aqua[N,N'-bis(5-bromosalicylidene)propylene-1,3-diiminato]chlorido
manganese(III)]
;
_chemical_name_systematic
;
Aquachlorido{4,4'-dibromo-2,2'-[propane-1,3-
diylbis(nitrilomethylidyne)]diphenolato}manganese(III)
;
_space_group_IT_number 14
_symmetry_cell_setting monoclinic
_symmetry_space_group_name_Hall '-P 2ybc'
_symmetry_space_group_name_H-M 'P 1 21/c 1'
_atom_sites_solution_hydrogens geom
_atom_sites_solution_primary direct
_atom_sites_solution_secondary difmap
_cell_angle_alpha 90.00
_cell_angle_beta 96.434(2)
_cell_angle_gamma 90.00
_cell_formula_units_Z 4
_cell_length_a 13.2369(14)
_cell_length_b 10.2666(11)
_cell_length_c 13.8635(15)
_cell_measurement_reflns_used 2295
_cell_measurement_temperature 293(2)
_cell_measurement_theta_max 23.907
_cell_measurement_theta_min 2.474
_cell_volume 1872.2(3)
_computing_cell_refinement 'SAINT (Bruker, 2000)'
_computing_data_collection 'SMART (Bruker, 2000)'
_computing_data_reduction 'SAINT (Bruker, 2000)'
_computing_molecular_graphics 'ORTEP-3 (Farrugia, 1997) and PLATON (Spek, 2003)'
_computing_publication_material 'SHELXL97 (Sheldrick, 1997)'
_computing_structure_refinement 'SHELXL97 (Sheldrick, 1997)'
_computing_structure_solution 'SHELXS97 (Sheldrick, 1997)'
_diffrn_ambient_temperature 293(2)
_diffrn_measured_fraction_theta_full 0.989
_diffrn_measured_fraction_theta_max 0.989
_diffrn_measurement_device_type 'Bruker SMART 1000 CCD'
_diffrn_measurement_method '\f and \w'
_diffrn_radiation_monochromator graphite
_diffrn_radiation_source 'fine-focus sealed tube'
_diffrn_radiation_type 'Mo K\a'
_diffrn_radiation_wavelength 0.71073
_diffrn_reflns_av_R_equivalents 0.0346
_diffrn_reflns_av_sigmaI/netI 0.0631
_diffrn_reflns_limit_h_max 7
_diffrn_reflns_limit_h_min -15
_diffrn_reflns_limit_k_max 12
_diffrn_reflns_limit_k_min -11
_diffrn_reflns_limit_l_max 14
_diffrn_reflns_limit_l_min -16
_diffrn_reflns_number 10208
_diffrn_reflns_theta_full 25.02
_diffrn_reflns_theta_max 25.02
_diffrn_reflns_theta_min 1.55
_diffrn_standards_decay_% 0
_diffrn_standards_interval_count 0
_diffrn_standards_interval_time 0
_diffrn_standards_number 0
_exptl_absorpt_coefficient_mu 5.136
_exptl_absorpt_correction_T_max 0.598
_exptl_absorpt_correction_T_min 0.448
_exptl_absorpt_correction_type multi-scan
_exptl_absorpt_process_details '(SADABS; Bruker, 2000)'
_exptl_crystal_colour green
_exptl_crystal_density_diffrn 1.939
_exptl_crystal_density_method 'not measured'
_exptl_crystal_description plate
_exptl_crystal_F_000 1072
_exptl_crystal_size_max 0.12
_exptl_crystal_size_mid 0.10
_exptl_crystal_size_min 0.10
_refine_diff_density_max 0.726
_refine_diff_density_min -0.634
_refine_ls_extinction_method none
_refine_ls_goodness_of_fit_ref 0.840
_refine_ls_hydrogen_treatment mixed
_refine_ls_matrix_type full
_refine_ls_number_parameters 243
_refine_ls_number_reflns 3263
_refine_ls_number_restraints 0
_refine_ls_restrained_S_all 0.840
_refine_ls_R_factor_all 0.0573
_refine_ls_R_factor_gt 0.0341
_refine_ls_shift/su_max 0.001
_refine_ls_shift/su_mean 0.000
_refine_ls_structure_factor_coef Fsqd
_refine_ls_weighting_details 'calc w=1/[\s^2^(Fo^2^)+(0.0243P)^2^] where P=(Fo^2^+2Fc^2^)/3'
_refine_ls_weighting_scheme calc
_refine_ls_wR_factor_gt 0.0586
_refine_ls_wR_factor_ref 0.0623
_reflns_number_gt 2153
_reflns_number_total 3263
_reflns_threshold_expression I>2\s(I)
_cod_data_source_file er2038.cif
_cod_data_source_block I
_cod_original_sg_symbol_H-M 'P 21/c'
_cod_database_code 2215083
_cod_database_fobs_code 2215083

loop_
_symmetry_equiv_pos_as_xyz
'x, y, z'
'-x, y+1/2, -z+1/2'
'-x, -y, -z'
'x, -y-1/2, z-1/2'

loop_
_atom_site_type_symbol
_atom_site_label
_atom_site_fract_x
_atom_site_fract_y
_atom_site_fract_z
_atom_site_U_iso_or_equiv
_atom_site_adp_type
_atom_site_calc_flag
_atom_site_refinement_flags
_atom_site_occupancy
Mn Mn 0.40515(4) 0.33233(5) 0.37376(4) 0.02959(16) Uani d . 1
Br Br1 -0.06136(4) 0.73006(5) 0.33024(4) 0.07213(19) Uani d . 1
Br Br2 0.94384(3) 0.14805(5) 0.41859(4) 0.06350(17) Uani d . 1
Cl Cl 0.33221(7) 0.31177(9) 0.19346(7) 0.0414(3) Uani d . 1
O O1 0.36286(17) 0.5071(2) 0.38667(19) 0.0353(7) Uani d . 1
O O2 0.53279(17) 0.4039(2) 0.35665(18) 0.0351(7) Uani d . 1
O O3W 0.4692(3) 0.3130(4) 0.5376(3) 0.0461(9) Uani d . 1
H H3A 0.497(4) 0.368(4) 0.556(4) 0.07(2) Uiso d . 1
H H3B 0.441(4) 0.282(5) 0.577(4) 0.12(3) Uiso d . 1
N N1 0.2690(2) 0.2666(3) 0.4099(2) 0.0294(8) Uani d . 1
N N2 0.4567(2) 0.1510(2) 0.3550(2) 0.0299(8) Uani d . 1
C C1 0.2688(3) 0.5545(3) 0.3745(3) 0.0327(10) Uani d . 1
C C2 0.2529(3) 0.6879(4) 0.3601(3) 0.0410(11) Uani d . 1
H H2 0.3087 0.7426 0.3585 0.049 Uiso calc R 1
C C3 0.1571(3) 0.7398(4) 0.3481(3) 0.0506(12) Uani d . 1
H H3 0.1486 0.8291 0.3393 0.061 Uiso calc R 1
C C4 0.0723(3) 0.6597(4) 0.3491(3) 0.0497(12) Uani d . 1
C C5 0.0858(3) 0.5299(4) 0.3645(3) 0.0475(11) Uani d . 1
H H5 0.0294 0.4762 0.3661 0.057 Uiso calc R 1
C C6 0.1836(3) 0.4754(4) 0.3779(3) 0.0358(10) Uani d . 1
C C7 0.1904(3) 0.3399(3) 0.4022(3) 0.0368(10) Uani d . 1
H H7 0.1299 0.3001 0.4139 0.044 Uiso calc R 1
C C8 0.2479(3) 0.1309(3) 0.4385(3) 0.0455(12) Uani d . 1
H H8A 0.2293 0.1323 0.5042 0.055 Uiso calc R 1
H H8B 0.1895 0.0995 0.3965 0.055 Uiso calc R 1
C C9 0.3307(3) 0.0379(4) 0.4349(4) 0.0604(15) Uani d . 1
H H9A 0.3033 -0.0491 0.4407 0.072 Uiso calc R 1
H H9B 0.3799 0.0524 0.4911 0.072 Uiso calc R 1
C C10 0.3850(3) 0.0414(3) 0.3472(3) 0.0418(11) Uani d . 1
H H10A 0.4215 -0.0396 0.3413 0.050 Uiso calc R 1
H H10B 0.3366 0.0516 0.2897 0.050 Uiso calc R 1
C C11 0.5502(3) 0.1228(3) 0.3483(3) 0.0333(10) Uani d . 1
H H11 0.5645 0.0371 0.3326 0.040 Uiso calc R 1
C C12 0.6348(3) 0.2111(3) 0.3627(3) 0.0304(9) Uani d . 1
C C13 0.7313(3) 0.1549(4) 0.3738(3) 0.0384(10) Uani d . 1
H H13 0.7385 0.0653 0.3672 0.046 Uiso calc R 1
C C14 0.8149(3) 0.2313(4) 0.3943(3) 0.0391(10) Uani d . 1
C C15 0.8056(3) 0.3657(4) 0.3990(3) 0.0418(11) Uani d . 1
H H15 0.8633 0.4173 0.4112 0.050 Uiso calc R 1
C C16 0.7113(3) 0.4223(3) 0.3856(3) 0.0358(10) Uani d . 1
H H16 0.7059 0.5126 0.3880 0.043 Uiso calc R 1
C C17 0.6227(3) 0.3467(3) 0.3683(3) 0.0311(9) Uani d . 1

loop_
_atom_site_aniso_label
_atom_site_aniso_U_11
_atom_site_aniso_U_22
_atom_site_aniso_U_33
_atom_site_aniso_U_12
_atom_site_aniso_U_13
_atom_site_aniso_U_23
Mn 0.0280(3) 0.0247(3) 0.0364(4) -0.0021(2) 0.0049(3) -0.0010(3)
Br1 0.0565(3) 0.0848(4) 0.0714(4) 0.0366(3) -0.0093(3) -0.0064(3)
Br2 0.0318(3) 0.0806(4) 0.0771(4) 0.0098(2) 0.0022(2) -0.0028(3)
Cl 0.0484(6) 0.0408(6) 0.0344(7) -0.0017(4) 0.0020(5) 0.0012(5)
O1 0.0310(15) 0.0251(14) 0.051(2) -0.0002(11) 0.0073(13) -0.0034(12)
O2 0.0283(14) 0.0278(14) 0.050(2) -0.0007(11) 0.0073(13) 0.0013(12)
O3W 0.050(2) 0.044(2) 0.042(2) -0.0127(16) -0.0021(17) -0.0044(17)
N1 0.0314(18) 0.0261(18) 0.031(2) -0.0011(14) 0.0062(15) 0.0004(14)
N2 0.0300(18) 0.0226(17) 0.037(2) -0.0051(13) 0.0015(15) -0.0036(14)
C1 0.045(3) 0.028(2) 0.025(3) 0.0051(18) 0.0042(19) -0.0048(18)
C2 0.051(3) 0.035(3) 0.037(3) -0.0011(19) 0.007(2) -0.004(2)
C3 0.072(3) 0.039(3) 0.041(3) 0.021(2) 0.009(2) 0.001(2)
C4 0.039(3) 0.060(3) 0.049(3) 0.014(2) -0.001(2) -0.006(2)
C5 0.036(2) 0.051(3) 0.055(4) 0.001(2) 0.001(2) -0.006(2)
C6 0.032(2) 0.035(2) 0.040(3) 0.0033(18) 0.0002(19) -0.0054(19)
C7 0.029(2) 0.040(2) 0.042(3) -0.0068(18) 0.0073(19) -0.003(2)
C8 0.049(3) 0.031(2) 0.058(4) -0.0046(19) 0.013(2) 0.006(2)
C9 0.064(3) 0.033(3) 0.088(5) -0.008(2) 0.028(3) 0.007(2)
C10 0.042(2) 0.031(2) 0.054(3) -0.0095(18) 0.010(2) -0.011(2)
C11 0.039(2) 0.024(2) 0.037(3) 0.0029(17) 0.0061(19) 0.0012(18)
C12 0.031(2) 0.029(2) 0.032(3) -0.0002(16) 0.0055(18) 0.0019(17)
C13 0.037(2) 0.036(2) 0.042(3) 0.0010(19) 0.007(2) 0.000(2)
C14 0.026(2) 0.056(3) 0.035(3) 0.0068(19) 0.0042(18) 0.003(2)
C15 0.031(2) 0.060(3) 0.035(3) -0.013(2) 0.0048(19) -0.006(2)
C16 0.035(2) 0.037(2) 0.036(3) -0.0066(18) 0.0069(19) -0.0008(19)
C17 0.031(2) 0.037(2) 0.027(3) -0.0028(18) 0.0086(18) 0.0012(18)

loop_
_atom_type_symbol
_atom_type_description
_atom_type_scat_dispersion_real
_atom_type_scat_dispersion_imag
_atom_type_scat_source
C C 0.0033 0.0016 'International Tables Vol C Tables 4.2.6.8 and 6.1.1.4'
H H 0.0000 0.0000 'International Tables Vol C Tables 4.2.6.8 and 6.1.1.4'
Br Br -0.2901 2.4595 'International Tables Vol C Tables 4.2.6.8 and 6.1.1.4'
Cl Cl 0.1484 0.1585 'International Tables Vol C Tables 4.2.6.8 and 6.1.1.4'
Mn Mn 0.3368 0.7283 'International Tables Vol C Tables 4.2.6.8 and 6.1.1.4'
N N 0.0061 0.0033 'International Tables Vol C Tables 4.2.6.8 and 6.1.1.4'
O O 0.0106 0.0060 'International Tables Vol C Tables 4.2.6.8 and 6.1.1.4'

loop_
_geom_angle_atom_site_label_1
_geom_angle_atom_site_label_2
_geom_angle_atom_site_label_3
_geom_angle
_geom_angle_publ_flag
O2 Mn O1 85.46(9) yes
O2 Mn N2 91.32(10) yes
O1 Mn N2 176.42(10) ?
O2 Mn N1 172.37(11) ?
O1 Mn N1 90.68(10) yes
N2 Mn N1 92.70(11) yes
O2 Mn O3W 85.58(13) ?
O1 Mn O3W 93.86(12) ?
N2 Mn O3W 87.45(12) ?
N1 Mn O3W 88.12(13) ?
O2 Mn Cl 98.82(8) ?
O1 Mn Cl 94.96(9) ?
N2 Mn Cl 83.97(9) ?
N1 Mn Cl 88.05(9) ?
O3W Mn Cl 170.43(10) yes
C1 O1 Mn 128.1(2) ?
C17 O2 Mn 128.3(2) ?
Mn O3W H3A 114(4) ?
Mn O3W H3B 125(5) ?
H3A O3W H3B 111(6) ?
C7 N1 C8 113.6(3) ?
C7 N1 Mn 121.2(2) ?
C8 N1 Mn 125.1(2) ?
C11 N2 C10 116.2(3) ?
C11 N2 Mn 124.2(2) ?
C10 N2 Mn 119.6(2) ?
O1 C1 C6 122.1(3) ?
O1 C1 C2 120.0(3) ?
C6 C1 C2 117.9(3) ?
C3 C2 C1 121.4(4) ?
C3 C2 H2 119.3 ?
C1 C2 H2 119.3 ?
C2 C3 C4 120.4(4) ?
C2 C3 H3 119.8 ?
C4 C3 H3 119.8 ?
C5 C4 C3 119.2(4) ?
C5 C4 Br1 119.9(3) ?
C3 C4 Br1 120.8(3) ?
C4 C5 C6 121.0(4) ?
C4 C5 H5 119.5 ?
C6 C5 H5 119.5 ?
C1 C6 C5 120.0(4) ?
C1 C6 C7 123.0(3) ?
C5 C6 C7 116.8(3) ?
N1 C7 C6 128.4(3) ?
N1 C7 H7 115.8 ?
C6 C7 H7 115.8 ?
C9 C8 N1 116.2(3) ?
C9 C8 H8A 108.2 ?
N1 C8 H8A 108.2 ?
C9 C8 H8B 108.2 ?
N1 C8 H8B 108.2 ?
H8A C8 H8B 107.4 ?
C8 C9 C10 116.6(4) ?
C8 C9 H9A 108.1 ?
C10 C9 H9A 108.1 ?
C8 C9 H9B 108.1 ?
C10 C9 H9B 108.1 ?
H9A C9 H9B 107.3 ?
N2 C10 C9 109.1(3) ?
N2 C10 H10A 109.9 ?
C9 C10 H10A 109.9 ?
N2 C10 H10B 109.9 ?
C9 C10 H10B 109.9 ?
H10A C10 H10B 108.3 ?
N2 C11 C12 126.1(3) ?
N2 C11 H11 116.9 ?
C12 C11 H11 116.9 ?
C13 C12 C17 120.9(3) ?
C13 C12 C11 116.4(3) ?
C17 C12 C11 122.7(3) ?
C14 C13 C12 119.9(4) ?
C14 C13 H13 120.1 ?
C12 C13 H13 120.1 ?
C13 C14 C15 120.6(3) ?
C13 C14 Br2 118.0(3) ?
C15 C14 Br2 121.4(3) ?
C16 C15 C14 120.0(3) ?
C16 C15 H15 120.0 ?
C14 C15 H15 120.0 ?
C15 C16 C17 121.2(4) ?
C15 C16 H16 119.4 ?
C17 C16 H16 119.4 ?
O2 C17 C12 122.8(3) ?
O2 C17 C16 119.9(3) ?
C12 C17 C16 117.3(3) ?

loop_
_geom_bond_atom_site_label_1
_geom_bond_atom_site_label_2
_geom_bond_distance
_geom_bond_publ_flag
Mn O2 1.882(2) yes
Mn O1 1.894(2) yes
Mn N2 2.009(3) yes
Mn N1 2.039(3) yes
Mn O3W 2.342(4) yes
Mn Cl 2.5852(13) yes
Br1 C4 1.901(4) ?
Br2 C14 1.905(4) ?
O1 C1 1.330(4) ?
O2 C17 1.321(4) ?
O3W H3A 0.71(4) ?
O3W H3B 0.76(5) ?
N1 C7 1.279(4) ?
N1 C8 1.483(4) ?
N2 C11 1.285(4) ?
N2 C10 1.468(4) ?
C1 C6 1.394(5) ?
C1 C2 1.397(5) ?
C2 C3 1.368(5) ?
C2 H2 0.9300 ?
C3 C4 1.394(5) ?
C3 H3 0.9300 ?
C4 C5 1.358(5) ?
C5 C6 1.403(5) ?
C5 H5 0.9300 ?
C6 C7 1.431(5) ?
C7 H7 0.9300 ?
C8 C9 1.458(5) ?
C8 H8A 0.9700 ?
C8 H8B 0.9700 ?
C9 C10 1.481(5) ?
C9 H9A 0.9700 ?
C9 H9B 0.9700 ?
C10 H10A 0.9700 ?
C10 H10B 0.9700 ?
C11 C12 1.438(5) ?
C11 H11 0.9300 ?
C12 C13 1.394(5) ?
C12 C17 1.405(4) ?
C13 C14 1.360(5) ?
C13 H13 0.9300 ?
C14 C15 1.387(5) ?
C15 C16 1.370(5) ?
C15 H15 0.9300 ?
C16 C17 1.405(5) ?
C16 H16 0.9300 ?

loop_
_geom_hbond_atom_site_label_D
_geom_hbond_atom_site_label_H
_geom_hbond_atom_site_label_A
_geom_hbond_site_symmetry_A
_geom_hbond_distance_DH
_geom_hbond_distance_HA
_geom_hbond_distance_DA
_geom_hbond_angle_DHA
O3W H3A O1 3_666 0.71(4) 2.31(5) 2.989(4) 159(5)
O3W H3B Cl 4_566 0.76(5) 2.48(5) 3.236(4) 174(6)

loop_
_geom_torsion_atom_site_label_1
_geom_torsion_atom_site_label_2
_geom_torsion_atom_site_label_3
_geom_torsion_atom_site_label_4
_geom_torsion
O2 Mn O1 C1 158.8(3)
N1 Mn O1 C1 -27.8(3)
O3W Mn O1 C1 -116.0(3)
Cl Mn O1 C1 60.3(3)
O1 Mn O2 C17 159.2(3)
N2 Mn O2 C17 -22.4(3)
O3W Mn O2 C17 64.9(3)
Cl Mn O2 C17 -106.5(3)
O1 Mn N1 C7 20.3(3)
N2 Mn N1 C7 -158.5(3)
O3W Mn N1 C7 114.2(3)
Cl Mn N1 C7 -74.6(3)
O1 Mn N1 C8 -165.2(3)
N2 Mn N1 C8 16.0(3)
O3W Mn N1 C8 -71.4(3)
Cl Mn N1 C8 99.9(3)
O2 Mn N2 C11 7.4(3)
N1 Mn N2 C11 -166.1(3)
O3W Mn N2 C11 -78.1(3)
Cl Mn N2 C11 106.1(3)
O2 Mn N2 C10 -171.9(3)
N1 Mn N2 C10 14.6(3)
O3W Mn N2 C10 102.6(3)
Cl Mn N2 C10 -73.1(3)
Mn O1 C1 C6 19.6(5)
Mn O1 C1 C2 -162.0(3)
O1 C1 C2 C3 -179.5(4)
C6 C1 C2 C3 -0.9(6)
C1 C2 C3 C4 -0.7(6)
C2 C3 C4 C5 1.6(7)
C2 C3 C4 Br1 -178.8(3)
C3 C4 C5 C6 -0.9(7)
Br1 C4 C5 C6 179.5(3)
O1 C1 C6 C5 -179.9(4)
C2 C1 C6 C5 1.6(6)
O1 C1 C6 C7 5.1(6)
C2 C1 C6 C7 -173.3(4)
C4 C5 C6 C1 -0.7(6)
C4 C5 C6 C7 174.5(4)
C8 N1 C7 C6 178.8(4)
Mn N1 C7 C6 -6.2(6)
C1 C6 C7 N1 -11.3(7)
C5 C6 C7 N1 173.6(4)
C7 N1 C8 C9 171.4(4)
Mn N1 C8 C9 -3.4(5)
N1 C8 C9 C10 -45.4(5)
C11 N2 C10 C9 123.7(4)
Mn N2 C10 C9 -57.0(4)
C8 C9 C10 N2 78.4(5)
C10 N2 C11 C12 -173.9(4)
Mn N2 C11 C12 6.8(5)
N2 C11 C12 C13 165.8(4)
N2 C11 C12 C17 -12.4(6)
C17 C12 C13 C14 2.7(6)
C11 C12 C13 C14 -175.5(4)
C12 C13 C14 C15 -3.6(6)
C12 C13 C14 Br2 175.2(3)
C13 C14 C15 C16 1.8(6)
Br2 C14 C15 C16 -176.9(3)
C14 C15 C16 C17 0.8(6)
Mn O2 C17 C12 23.2(5)
Mn O2 C17 C16 -157.8(3)
C13 C12 C17 O2 178.9(3)
C11 C12 C17 O2 -3.0(6)
C13 C12 C17 C16 -0.1(5)
C11 C12 C17 C16 178.0(3)
C15 C16 C17 O2 179.3(3)
C15 C16 C17 C12 -1.7(6)
